data_2227692
loop_
_publ_author_name
'Kargar, Hadi'
'Kia, Reza'
'Akkurt, Mehmet'
'B\"uy\"ukg\"ung\"or, Orhan'

_publ_section_title
;
 5-Chloro-2-hydroxybenzaldehyde thiosemicarbazone
;
_journal_coeditor_code IS2621
_journal_issue 11
_journal_name_full 'Acta Crystallographica Section E'
_journal_page_first o2981
_journal_paper_doi 10.1107/S1600536810043448
_journal_volume 66
_journal_year 2010
_chemical_formula_iupac 'C8 H8 Cl N3 O S'
_chemical_formula_moiety 'C8 H8 Cl N3 O S'
_chemical_formula_sum 'C8 H8 Cl N3 O S'
_chemical_formula_weight 229.69
_chemical_name_systematic
;
5-Chloro-2-hydroxybenzaldehyde thiosemicarbazone
;
_space_group_IT_number 14
_symmetry_cell_setting monoclinic
_symmetry_space_group_name_Hall '-P 2ybc'
_symmetry_space_group_name_H-M 'P 1 21/c 1'
_atom_sites_solution_hydrogens geom
_atom_sites_solution_primary direct
_atom_sites_solution_secondary difmap
_cell_angle_alpha 90
_cell_angle_beta 104.164(6)
_cell_angle_gamma 90
_cell_formula_units_Z 4
_cell_length_a 5.8303(4)
_cell_length_b 23.6579(17)
_cell_length_c 7.5893(5)
_cell_measurement_reflns_used 8344
_cell_measurement_temperature 296
_cell_measurement_theta_max 26.18
_cell_measurement_theta_min 1.72
_cell_volume 1014.99(12)
_computing_cell_refinement 'X-AREA (Stoe & Cie, 2002)'
_computing_data_collection 'X-AREA (Stoe & Cie, 2002)'
_computing_data_reduction 'X-RED32 (Stoe & Cie, 2002)'
_computing_molecular_graphics 'ORTEP-3 (Farrugia, 1997)'
_computing_publication_material 'WinGX (Farrugia, 1999)'
_computing_structure_refinement 'SHELXL97 (Sheldrick, 2008)'
_computing_structure_solution 'SIR97 (Altomare <i>et al.</i>,  1999)'
_diffrn_ambient_temperature 296
_diffrn_detector_area_resol_mean 6.67
_diffrn_measured_fraction_theta_full 0.993
_diffrn_measured_fraction_theta_max 0.993
_diffrn_measurement_device '2-circle goniometer'
_diffrn_measurement_device_type 'Stoe IPDS II'
_diffrn_measurement_method \w
_diffrn_radiation_monochromator 'plane graphite'
_diffrn_radiation_type 'Mo K\a'
_diffrn_radiation_wavelength 0.71073
_diffrn_reflns_av_R_equivalents 0.0511
_diffrn_reflns_av_sigmaI/netI 0.0421
_diffrn_reflns_limit_h_max 7
_diffrn_reflns_limit_h_min -5
_diffrn_reflns_limit_k_max 26
_diffrn_reflns_limit_k_min -28
_diffrn_reflns_limit_l_max 9
_diffrn_reflns_limit_l_min -9
_diffrn_reflns_number 4469
_diffrn_reflns_reduction_process
;
;
_diffrn_reflns_theta_full 25.64
_diffrn_reflns_theta_max 25.64
_diffrn_reflns_theta_min 1.72
_exptl_absorpt_coefficient_mu 0.551
_exptl_absorpt_correction_T_max 0.957
_exptl_absorpt_correction_T_min 0.763
_exptl_absorpt_correction_type integration
_exptl_absorpt_process_details '(X-RED32; Stoe & Cie, 2002)'
_exptl_crystal_colour colourless
_exptl_crystal_density_diffrn 1.503
_exptl_crystal_density_method 'not measured'
_exptl_crystal_description prism
_exptl_crystal_F_000 472
_exptl_crystal_size_max 0.520
_exptl_crystal_size_mid 0.330
_exptl_crystal_size_min 0.080
_refine_diff_density_max 0.204
_refine_diff_density_min -0.365
_refine_ls_extinction_method none
_refine_ls_goodness_of_fit_ref 1.040
_refine_ls_hydrogen_treatment constr
_refine_ls_matrix_type full
_refine_ls_number_parameters 128
_refine_ls_number_reflns 1895
_refine_ls_number_restraints 0
_refine_ls_restrained_S_all 1.040
_refine_ls_R_factor_all 0.0575
_refine_ls_R_factor_gt 0.0444
_refine_ls_shift/su_max 0.000
_refine_ls_shift/su_mean 0.000
_refine_ls_structure_factor_coef Fsqd
_refine_ls_weighting_details 'calc w = 1/[\s^2^(Fo^2^)+(0.0681P)^2^+0.1200P] where P=(Fo^2^+2Fc^2^)/3'
_refine_ls_weighting_scheme calc
_refine_ls_wR_factor_gt 0.1133
_refine_ls_wR_factor_ref 0.1203
_reflns_number_gt 1524
_reflns_number_total 1895
_reflns_threshold_expression I>2\s(I)
_cod_data_source_file is2621.cif
_cod_data_source_block I
_cod_original_sg_symbol_H-M 'P 21/c'
_cod_database_code 2227692
_cod_database_fobs_code 2227692

loop_
_symmetry_equiv_pos_site_id
_symmetry_equiv_pos_as_xyz
1 x,y,z
2 -x,1/2+y,1/2-z
3 -x,-y,-z
4 x,1/2-y,1/2+z

loop_
_atom_site_aniso_label
_atom_site_aniso_U_11
_atom_site_aniso_U_22
_atom_site_aniso_U_33
_atom_site_aniso_U_12
_atom_site_aniso_U_13
_atom_site_aniso_U_23
Cl1 0.1118(7) 0.0820(6) 0.0700(4) 0.0054(5) 0.0287(4) 0.0188(4)
S1 0.0349(3) 0.0795(5) 0.0526(3) -0.0048(3) 0.0096(2) 0.0063(3)
O1 0.0458(10) 0.0951(17) 0.0791(12) -0.0077(10) 0.0058(9) 0.0132(11)
N1 0.0379(9) 0.0554(12) 0.0544(10) -0.0011(8) 0.0131(8) 0.0019(9)
N2 0.0336(9) 0.0683(14) 0.0529(10) -0.0059(9) 0.0065(8) 0.0074(9)
N3 0.0334(9) 0.0742(15) 0.0485(10) -0.0031(9) 0.0079(7) 0.0017(9)
C1 0.0447(12) 0.0466(14) 0.0597(13) 0.0017(10) 0.0189(10) -0.0007(10)
C2 0.0453(12) 0.0558(16) 0.0729(15) 0.0009(11) 0.0186(11) 0.0020(12)
C3 0.0489(14) 0.0623(18) 0.100(2) -0.0044(12) 0.0281(14) 0.0079(15)
C4 0.0725(17) 0.0577(18) 0.0926(19) 0.0020(14) 0.0438(15) 0.0108(15)
C5 0.0729(17) 0.0490(15) 0.0653(14) 0.0056(13) 0.0283(12) 0.0030(11)
C6 0.0540(13) 0.0505(15) 0.0595(12) 0.0029(11) 0.0168(10) -0.0014(11)
C7 0.0403(12) 0.0544(15) 0.0570(12) 0.0002(10) 0.0111(10) 0.0015(11)
C8 0.0344(10) 0.0510(14) 0.0505(11) 0.0009(9) 0.0096(9) -0.0029(10)

loop_
_atom_site_type_symbol
_atom_site_label
_atom_site_fract_x
_atom_site_fract_y
_atom_site_fract_z
_atom_site_U_iso_or_equiv
_atom_site_thermal_displace_type
_atom_site_calc_flag
_atom_site_refinement_flags
_atom_site_occupancy
Cl Cl1 0.36123(17) 0.20555(4) -0.30970(10) 0.0868(3) Uani . . 1.000
S S1 0.15507(9) 0.01021(3) 0.79551(8) 0.0559(2) Uani . . 1.000
O O1 0.8537(3) 0.13549(11) 0.4272(3) 0.0750(8) Uani . . 1.000
N N1 0.4525(3) 0.08332(9) 0.4467(3) 0.0489(6) Uani . . 1.000
N N2 0.3002(3) 0.05468(10) 0.5260(3) 0.0523(6) Uani . . 1.000
N N3 0.5874(3) 0.04298(10) 0.7883(3) 0.0524(7) Uani . . 1.000
C C1 0.4996(4) 0.13306(11) 0.1830(3) 0.0493(8) Uani . . 1.000
C C2 0.7333(4) 0.15067(12) 0.2573(4) 0.0573(8) Uani . . 1.000
C C3 0.8480(5) 0.18395(14) 0.1559(4) 0.0687(10) Uani . . 1.000
C C4 0.7368(6) 0.20095(13) -0.0164(4) 0.0702(10) Uani . . 1.000
C C5 0.5049(5) 0.18372(12) -0.0912(4) 0.0604(9) Uani . . 1.000
C C6 0.3886(5) 0.15099(11) 0.0062(3) 0.0542(8) Uani . . 1.000
C C7 0.3665(4) 0.09979(11) 0.2818(3) 0.0507(8) Uani . . 1.000
C C8 0.3636(4) 0.03756(11) 0.6999(3) 0.0454(7) Uani . . 1.000
H H1 0.76270 0.12040 0.48000 0.1120 Uiso calc R 1.000
H H2 0.15960 0.04740 0.46260 0.0630 Uiso calc R 1.000
H H3 1.00350 0.19500 0.20550 0.0830 Uiso calc R 1.000
H H3A 0.68790 0.05710 0.73440 0.0630 Uiso calc R 1.000
H H3B 0.63280 0.03240 0.89980 0.0630 Uiso calc R 1.000
H H4 0.81520 0.22370 -0.08260 0.0840 Uiso calc R 1.000
H H6 0.23310 0.14030 -0.04510 0.0650 Uiso calc R 1.000
H H7 0.21210 0.08970 0.22430 0.0610 Uiso calc R 1.000

loop_
_atom_type_symbol
_atom_type_description
_atom_type_scat_dispersion_real
_atom_type_scat_dispersion_imag
_atom_type_scat_source
S S 0.1246 0.1234 'International Tables Vol C Tables 4.2.6.8 and 6.1.1.4'
O O 0.0106 0.0060 'International Tables Vol C Tables 4.2.6.8 and 6.1.1.4'
N N 0.0061 0.0033 'International Tables Vol C Tables 4.2.6.8 and 6.1.1.4'
Cl Cl 0.1484 0.1585 'International Tables Vol C Tables 4.2.6.8 and 6.1.1.4'
H H 0.0000 0.0000 'International Tables Vol C Tables 4.2.6.8 and 6.1.1.4'
C C 0.0033 0.0016 'International Tables Vol C Tables 4.2.6.8 and 6.1.1.4'

loop_
_exptl_crystal_face_index_h
_exptl_crystal_face_index_k
_exptl_crystal_face_index_l
_exptl_crystal_face_perp_dist
0 -1 0 0.0729
0 1 0 0.1053
7 -15 -6 0.1680
-14 3 10 0.1794
-7 18 16 0.3194
3 29 -17 0.3360
-6 -27 -2 0.2827
2 -4 1 0.4727
1 -5 -3 0.1824
1 -28 -2 0.0708
-8 23 3 0.2542
11 -10 -11 0.1683

loop_
_geom_angle_atom_site_label_1
_geom_angle_atom_site_label_2
_geom_angle_atom_site_label_3
_geom_angle_site_symmetry_1
_geom_angle_site_symmetry_2
_geom_angle_site_symmetry_3
_geom_angle
_geom_angle_publ_flag
C2 O1 H1 . . . 109.00 no
N2 N1 C7 . . . 115.9(2) no
N1 N2 C8 . . . 122.0(2) no
C8 N2 H2 . . . 119.00 no
N1 N2 H2 . . . 119.00 no
H3A N3 H3B . . . 120.00 no
C8 N3 H3A . . . 120.00 no
C8 N3 H3B . . . 120.00 no
C2 C1 C6 . . . 118.0(2) no
C6 C1 C7 . . . 118.8(2) no
C2 C1 C7 . . . 123.2(2) no
O1 C2 C1 . . . 121.9(2) no
C1 C2 C3 . . . 120.0(3) no
O1 C2 C3 . . . 118.1(2) no
C2 C3 C4 . . . 121.2(3) no
C3 C4 C5 . . . 119.2(3) no
Cl1 C5 C4 . . . 119.6(2) no
Cl1 C5 C6 . . . 119.9(2) no
C4 C5 C6 . . . 120.5(3) no
C1 C6 C5 . . . 121.1(3) no
N1 C7 C1 . . . 122.7(2) no
N2 C8 N3 . . . 118.1(2) no
S1 C8 N2 . . . 118.92(18) no
S1 C8 N3 . . . 123.01(18) no
C2 C3 H3 . . . 119.00 no
C4 C3 H3 . . . 119.00 no
C3 C4 H4 . . . 120.00 no
C5 C4 H4 . . . 120.00 no
C1 C6 H6 . . . 119.00 no
C5 C6 H6 . . . 119.00 no
N1 C7 H7 . . . 119.00 no
C1 C7 H7 . . . 119.00 no

loop_
_geom_bond_atom_site_label_1
_geom_bond_atom_site_label_2
_geom_bond_site_symmetry_1
_geom_bond_site_symmetry_2
_geom_bond_distance
_geom_bond_publ_flag
Cl1 C5 . . 1.743(3) no
S1 C8 . . 1.690(2) no
O1 C2 . . 1.357(4) no
O1 H1 . . 0.8200 no
N1 N2 . . 1.368(3) no
N1 C7 . . 1.289(3) no
N2 C8 . . 1.343(3) no
N3 C8 . . 1.319(3) no
N2 H2 . . 0.8600 no
N3 H3A . . 0.8600 no
N3 H3B . . 0.8600 no
C1 C2 . . 1.404(4) no
C1 C6 . . 1.405(3) no
C1 C7 . . 1.438(3) no
C2 C3 . . 1.383(4) no
C3 C4 . . 1.370(4) no
C4 C5 . . 1.393(5) no
C5 C6 . . 1.361(4) no
C3 H3 . . 0.9300 no
C4 H4 . . 0.9300 no
C6 H6 . . 0.9300 no
C7 H7 . . 0.9300 no

loop_
_geom_contact_atom_site_label_1
_geom_contact_atom_site_label_2
_geom_contact_distance
_geom_contact_site_symmetry_1
_geom_contact_site_symmetry_2
_geom_contact_publ_flag
Cl1 C5 3.606(3) . 4_554 no
S1 N3 3.387(2) . 1_455 no
S1 N2 3.491(2) . 3_556 no
S1 N3 3.390(2) . 3_657 no
S1 H3A 2.8700 . 1_455 no
S1 H2 2.7000 . 3_556 no
S1 H3B 2.5500 . 3_657 no
S1 H7 3.1700 . 3_556 no
O1 N1 2.681(3) . . no
O1 N2 3.168(3) . 1_655 no
O1 H2 2.7100 . 1_655 no
N1 O1 2.681(3) . . no
N1 N3 2.693(3) . . no
N1 C8 3.339(3) . 3_656 no
N2 O1 3.168(3) . 1_455 no
N2 S1 3.491(2) . 3_556 no
N3 C6 3.398(3) . 1_556 no
N3 S1 3.390(2) . 3_657 no
N3 S1 3.387(2) . 1_655 no
N3 N1 2.693(3) . . no
N3 C7 3.440(4) . 3_656 no
N1 H1 1.9700 . . no
N1 H3A 2.3600 . . no
C3 C7 3.550(4) . 1_655 no
C5 Cl1 3.606(3) . 4_555 no
C6 N3 3.398(3) . 1_554 no
C6 C8 3.530(3) . 1_554 no
C7 C8 3.598(4) . 3_656 no
C7 N3 3.440(4) . 3_656 no
C7 C3 3.550(4) . 1_455 no
C8 C7 3.598(4) . 3_656 no
C8 C6 3.530(3) . 1_556 no
C8 N1 3.339(3) . 3_656 no
C3 H7 3.0300 . 1_655 no
C3 H4 2.9900 . 4_555 no
C7 H3 3.0500 . 1_455 no
C7 H1 2.4800 . . no
H1 N1 1.9700 . . no
H1 C7 2.4800 . . no
H1 H3A 2.5600 . . no
H2 O1 2.7100 . 1_455 no
H2 H7 2.1500 . . no
H2 S1 2.7000 . 3_556 no
H3 C7 3.0500 . 1_655 no
H3A S1 2.8700 . 1_655 no
H3A N1 2.3600 . . no
H3A H1 2.5600 . . no
H3B S1 2.5500 . 3_657 no
H4 C3 2.9900 . 4_554 no
H6 H7 2.4000 . . no
H7 C3 3.0300 . 1_455 no
H7 H2 2.1500 . . no
H7 H6 2.4000 . . no
H7 S1 3.1700 . 3_556 no

loop_
_geom_hbond_atom_site_label_D
_geom_hbond_atom_site_label_H
_geom_hbond_atom_site_label_A
_geom_hbond_site_symmetry_A
_geom_hbond_distance_DH
_geom_hbond_distance_HA
_geom_hbond_distance_DA
_geom_hbond_angle_DHA
_geom_hbond_publ_flag
O1 H1 N1 . 0.82 1.97 2.681(3) 144 yes
N2 H2 S1 3_556 0.86 2.70 3.491(2) 153 yes
N3 H3A S1 1_655 0.86 2.87 3.387(2) 120 yes
N3 H3A N1 . 0.86 2.36 2.693(3) 103 yes
N3 H3B S1 3_657 0.86 2.55 3.390(2) 167 yes

loop_
_geom_torsion_atom_site_label_1
_geom_torsion_atom_site_label_2
_geom_torsion_atom_site_label_3
_geom_torsion_atom_site_label_4
_geom_torsion_site_symmetry_1
_geom_torsion_site_symmetry_2
_geom_torsion_site_symmetry_3
_geom_torsion_site_symmetry_4
_geom_torsion
_geom_torsion_publ_flag
C7 N1 N2 C8 . . . . -176.7(2) no
N2 N1 C7 C1 . . . . 176.5(2) no
N1 N2 C8 S1 . . . . 171.99(18) no
N1 N2 C8 N3 . . . . -8.0(4) no
C7 C1 C2 C3 . . . . -178.2(3) no
C2 C1 C6 C5 . . . . 1.0(4) no
C7 C1 C6 C5 . . . . 178.3(3) no
C2 C1 C7 N1 . . . . -0.3(4) no
C6 C1 C7 N1 . . . . -177.6(2) no
C6 C1 C2 O1 . . . . 179.8(2) no
C6 C1 C2 C3 . . . . -0.9(4) no
C7 C1 C2 O1 . . . . 2.5(4) no
O1 C2 C3 C4 . . . . -179.8(3) no
C1 C2 C3 C4 . . . . 0.9(5) no
C2 C3 C4 C5 . . . . -0.8(5) no
C3 C4 C5 Cl1 . . . . 179.5(2) no
C3 C4 C5 C6 . . . . 0.8(5) no
Cl1 C5 C6 C1 . . . . -179.6(2) no
C4 C5 C6 C1 . . . . -0.9(4) no

loop_
_cod_related_entry_id
_cod_related_entry_database
_cod_related_entry_code
1 ChemSpider 17973890
